data_1509804
loop_
_publ_author_name
'Schmitt, D.'
'Morin, P.'
'Gignoux, D.'

_publ_section_title
;
 Multiple magnetic phase transitions in the tetragonal Gd Pt2 Si2 and Gd
 Ag2 compounds
;
_journal_name_full 'Journal of Magnetism and Magnetic Materials'
_journal_page_first 33
_journal_page_last 41
_journal_paper_doi 10.1016/0304-8853(91)90261-8
_journal_volume 102
_journal_year 1991
_chemical_formula_sum 'Ag2 Gd'
_space_group_IT_number 139
_symmetry_space_group_name_Hall '-I 4 2'
_symmetry_space_group_name_H-M 'I 4/m m m'
_cell_angle_alpha 90
_cell_angle_beta 90
_cell_angle_gamma 90
_cell_formula_units_Z 2
_cell_length_a 3.743
_cell_length_b 3.743
_cell_length_c 9.352
_cell_volume 131.022
_citation_journal_id_ASTM JMMMDC
_cod_data_source_file silver2-3_74.cif
_cod_data_source_block Ag2Gd1
_cod_original_formula_sum 'Ag2 Gd1'
_cod_database_code 1509804

loop_
_symmetry_equiv_pos_as_xyz
x,y,z
-y,x,z
-x,-y,z
y,-x,z
x,-y,-z
y,x,-z
-x,y,-z
-y,-x,-z
-x,-y,-z
y,-x,-z
x,y,-z
-y,x,-z
-x,y,z
-y,-x,z
x,-y,z
y,x,z
x+1/2,y+1/2,z+1/2
-y+1/2,x+1/2,z+1/2
-x+1/2,-y+1/2,z+1/2
y+1/2,-x+1/2,z+1/2
x+1/2,-y+1/2,-z+1/2
y+1/2,x+1/2,-z+1/2
-x+1/2,y+1/2,-z+1/2
-y+1/2,-x+1/2,-z+1/2
-x+1/2,-y+1/2,-z+1/2
y+1/2,-x+1/2,-z+1/2
x+1/2,y+1/2,-z+1/2
-y+1/2,x+1/2,-z+1/2
-x+1/2,y+1/2,z+1/2
-y+1/2,-x+1/2,z+1/2
x+1/2,-y+1/2,z+1/2
y+1/2,x+1/2,z+1/2

loop_
_atom_site_label
_atom_site_type_symbol
_atom_site_fract_x
_atom_site_fract_y
_atom_site_fract_z
_atom_site_occupancy
_atom_site_U_iso_or_equiv
Ag1 Ag 0 0 0.327 1 0.0
Gd1 Gd 0 0 0 1 0.0
